data_4089684
loop_
_publ_author_name
'Parker, Kyle D. J.'
'Fryzuk, Michael D.'

_publ_section_title
;
 Carbon--Carbon Bond Forming Reactions with Tantalum Diamidophosphine
 Complexes That Incorporate Alkyne Ligands
;
_journal_issue 21
_journal_name_full Organometallics
_journal_page_first 6122
_journal_paper_doi 10.1021/om500775c
_journal_volume 33
_journal_year 2014
_chemical_formula_moiety 'C44 H50 N2 P Ta'
_chemical_formula_sum 'C44 H50 N2 P Ta'
_chemical_formula_weight 818.78
_space_group_crystal_system triclinic
_space_group_IT_number 2
_space_group_name_Hall '-P 1'
_space_group_name_H-M_alt 'P -1'
_atom_sites_solution_hydrogens geom
_atom_sites_solution_primary direct
_atom_sites_solution_secondary difmap
_audit_creation_date 2014-07-24
_audit_creation_method
;
Olex2 1.2
(compiled 2014.07.22 svn.r2960 for OlexSys, GUI svn.r4862)
;
_cell_angle_alpha 79.960(5)
_cell_angle_beta 87.070(5)
_cell_angle_gamma 84.776(5)
_cell_formula_units_Z 2
_cell_length_a 9.038(5)
_cell_length_b 11.789(5)
_cell_length_c 17.915(5)
_cell_measurement_reflns_used 8150
_cell_measurement_temperature 173(2)
_cell_measurement_theta_max 25.008
_cell_measurement_theta_min 2.264
_cell_volume 1870.6(14)
_computing_cell_refinement 'SAINT v7.60A (Bruker, 2009)'
_computing_data_reduction 'SAINT v7.60A (Bruker, 2009)'
_computing_molecular_graphics 'Olex2 (Dolomanov et al., 2009)'
_computing_publication_material 'Olex2 (Dolomanov et al., 2009)'
_computing_structure_refinement 'ShelXL-1997 (Sheldrick, 2008)'
_computing_structure_solution 'SIR97 (Burla et al., 2007)'
_diffrn_ambient_temperature 173.15
_diffrn_measured_fraction_theta_full 0.994
_diffrn_measured_fraction_theta_max 0.994
_diffrn_measurement_device_type 'Bruker APEX'
_diffrn_measurement_method 'area detector'
_diffrn_radiation_monochromator graphite
_diffrn_radiation_type MoK\a
_diffrn_radiation_wavelength 0.71073
_diffrn_reflns_av_R_equivalents 0.0280
_diffrn_reflns_av_unetI/netI 0.0242
_diffrn_reflns_limit_h_max 10
_diffrn_reflns_limit_h_min -10
_diffrn_reflns_limit_k_max 14
_diffrn_reflns_limit_k_min -14
_diffrn_reflns_limit_l_max 21
_diffrn_reflns_limit_l_min -21
_diffrn_reflns_number 23892
_diffrn_reflns_theta_full 25.01
_diffrn_reflns_theta_max 25.01
_diffrn_reflns_theta_min 1.16
_diffrn_source 'fine-focus sealed tube'
_exptl_absorpt_coefficient_mu 3.014
_exptl_absorpt_correction_T_max 0.7452
_exptl_absorpt_correction_T_min 0.5487
_exptl_absorpt_correction_type multi-scan
_exptl_absorpt_process_details
'SADABS-2008/1 (Bruker,2008) was used for absorption correction. wR2(int) was 0.0631 before and 0.0362 after correction. The Ratio of minimum to maximum transmission is 0.7363. The \l/2 correction factor is 0.0015.'
_exptl_crystal_density_diffrn 1.454
_exptl_crystal_density_method 'not measured'
_exptl_crystal_description plates
_exptl_crystal_F_000 832
_exptl_crystal_size_max 0.42
_exptl_crystal_size_mid 0.20
_exptl_crystal_size_min 0.10
_refine_diff_density_max 1.499
_refine_diff_density_min -0.597
_refine_diff_density_rms 0.088
_refine_ls_extinction_method none
_refine_ls_goodness_of_fit_ref 1.098
_refine_ls_hydrogen_treatment mixed
_refine_ls_matrix_type full
_refine_ls_number_parameters 447
_refine_ls_number_reflns 6567
_refine_ls_number_restraints 0
_refine_ls_restrained_S_all 1.098
_refine_ls_R_factor_all 0.0246
_refine_ls_R_factor_gt 0.0222
_refine_ls_shift/su_max 0.013
_refine_ls_shift/su_mean 0.000
_refine_ls_structure_factor_coef Fsqd
_refine_ls_weighting_details 'calc w=1/[\s^2^(Fo^2^)+(0.0333P)^2^+1.5397P] where P=(Fo^2^+2Fc^2^)/3'
_refine_ls_weighting_scheme calc
_refine_ls_wR_factor_gt 0.0582
_refine_ls_wR_factor_ref 0.0597
_reflns_number_gt 6177
_reflns_number_total 6567
_reflns_threshold_expression >2\s(I)
_cod_data_source_file om500775c_si_002.cif
_cod_data_source_block mo_mf919_0m
_cod_database_code 4089684
_olex2_refinement_description
;
1. Fixed Uiso
 At 1.2 times of:
  All C(H) groups, All C(H,H) groups
 At 1.5 times of:
  All C(H,H,H) groups
2.a Secondary CH2 refined with riding coordinates:
 C40(H40A,H40B), C43(H43A,H43B)
2.b Aromatic/amide H refined with riding coordinates:
 C36(H36), C34(H34), C25(H25), C10(H10), C03(H03), C33(H33), C27(H27),
 C08(H08), C06(H06), C11(H11), C02(H02), C04(H04), C05(H05), C16(H16), C18(H18)
2.c Idealised Me refined as rotating group:
 C21(H21A,H21B,H21C), C31(H31A,H31B,H31C), C29(H29A,H29B,H29C), C13(H13A,H13B,
 H13C), C38(H38A,H38B,H38C), C30(H30A,H30B,H30C), C22(H22A,H22B,H22C), C44(H44A,
 H44B,H44C), C20(H20A,H20B,H20C), C39(H39A,H39B,H39C)
;
_olex2_submission_special_instructions 'No special instructions were received'

loop_
_space_group_symop_id
_space_group_symop_operation_xyz
1 'x, y, z'
2 '-x, -y, -z'

loop_
_atom_site_label
_atom_site_type_symbol
_atom_site_fract_x
_atom_site_fract_y
_atom_site_fract_z
_atom_site_U_iso_or_equiv
_atom_site_adp_type
_atom_site_occupancy
_atom_site_calc_flag
_atom_site_refinement_flags_posn
Ta01 Ta 0.788841(12) 0.328856(9) 0.788241(6) 0.02294(5) Uani 1 d .
P01 P 0.95458(8) 0.18962(6) 0.71063(4) 0.02202(15) Uani 1 d .
C36 C 0.9589(3) -0.0573(3) 0.74177(17) 0.0274(6) Uani 1 d .
H36 H 1.0229 -0.0601 0.6983 0.033 Uiso 1 calc R
C34 C 0.8224(4) -0.1518(3) 0.84795(18) 0.0318(7) Uani 1 d .
H34 H 0.7904 -0.2207 0.8776 0.038 Uiso 1 calc R
C32 C 0.8148(3) 0.0569(3) 0.82531(16) 0.0247(6) Uani 1 d .
C25 C 0.5543(4) 0.1856(3) 1.02673(18) 0.0312(7) Uani 1 d .
H25 H 0.4535 0.1929 1.0444 0.037 Uiso 1 calc R
N02 N 0.7727(3) 0.1653(2) 0.84593(13) 0.0239(5) Uani 1 d .
C10 C 0.6976(3) 0.3021(3) 0.49340(17) 0.0295(7) Uani 1 d .
H10 H 0.6446 0.3291 0.4484 0.035 Uiso 1 calc R
C09 C 0.7809(3) 0.1958(3) 0.50051(17) 0.0286(7) Uani 1 d .
C03 C 1.4032(4) 0.1047(3) 0.7105(2) 0.0364(7) Uani 1 d .
H03 H 1.4732 0.0634 0.7452 0.044 Uiso 1 calc R
C28 C 0.8491(3) 0.1615(3) 0.97591(17) 0.0278(6) Uani 1 d .
C37 C 0.9071(3) 0.0501(3) 0.76011(16) 0.0242(6) Uani 1 d .
C21 C 0.6636(7) 0.8914(4) 0.6072(3) 0.0814(18) Uani 1 d .
H21A H 0.5574 0.9167 0.6098 0.122 Uiso 1 calc GR
H21B H 0.7050 0.9197 0.5565 0.122 Uiso 1 calc GR
H21C H 0.7151 0.9225 0.6450 0.122 Uiso 1 calc GR
N01 N 0.7547(3) 0.3960(2) 0.67692(14) 0.0250(5) Uani 1 d .
C33 C 0.7716(3) -0.0470(3) 0.86810(18) 0.0293(7) Uani 1 d .
H33 H 0.7067 -0.0452 0.9114 0.035 Uiso 1 calc R
C07 C 0.8521(3) 0.2260(3) 0.62425(16) 0.0231(6) Uani 1 d .
C41 C 0.9785(3) 0.4013(3) 0.81722(17) 0.0278(6) Uani 1 d .
C01 C 1.1496(3) 0.1718(3) 0.68035(17) 0.0255(6) Uani 1 d .
C27 C 0.8124(4) 0.1708(3) 1.05135(18) 0.0322(7) Uani 1 d .
H27 H 0.8899 0.1672 1.0858 0.039 Uiso 1 calc R
C24 C 0.5844(3) 0.1757(3) 0.95121(18) 0.0283(6) Uani 1 d .
C31 C 1.0104(3) 0.1452(3) 0.95004(18) 0.0323(7) Uani 1 d .
H31A H 1.0737 0.1362 0.9939 0.048 Uiso 1 calc GR
H31B H 1.0360 0.2130 0.9132 0.048 Uiso 1 calc GR
H31C H 1.0261 0.0760 0.9263 0.048 Uiso 1 calc GR
C40 C 1.1438(4) 0.4107(3) 0.8105(2) 0.0385(8) Uani 1 d .
H40A H 1.1659 0.4699 0.7660 0.046 Uiso 1 calc R
H40B H 1.1935 0.3359 0.8011 0.046 Uiso 1 calc R
C19 C 0.8430(4) 0.5840(3) 0.62386(18) 0.0358(7) Uani 1 d .
C23 C 0.7338(3) 0.1675(2) 0.92524(17) 0.0254(6) Uani 1 d .
C08 C 0.8588(3) 0.1595(3) 0.56627(17) 0.0261(6) Uani 1 d .
H08 H 0.9180 0.0879 0.5722 0.031 Uiso 1 calc R
C43 C 0.8250(4) 0.4967(3) 0.92297(19) 0.0381(8) Uani 1 d .
H43A H 0.8508 0.4445 0.9709 0.046 Uiso 1 calc R
H43B H 0.8860 0.5634 0.9179 0.046 Uiso 1 calc R
C12 C 0.7651(3) 0.3320(3) 0.61703(16) 0.0245(6) Uani 1 d .
C29 C 0.4600(3) 0.1694(3) 0.89966(19) 0.0336(7) Uani 1 d .
H29A H 0.3643 0.1810 0.9267 0.050 Uiso 1 calc GR
H29B H 0.4684 0.0934 0.8840 0.050 Uiso 1 calc GR
H29C H 0.4664 0.2298 0.8547 0.050 Uiso 1 calc GR
C06 C 1.1989(3) 0.2243(3) 0.60896(18) 0.0299(7) Uani 1 d .
H06 H 1.1294 0.2656 0.5740 0.036 Uiso 1 calc R
C17 C 0.6840(5) 0.7606(3) 0.6232(2) 0.0512(11) Uani 1 d .
C11 C 0.6891(3) 0.3700(3) 0.54952(17) 0.0275(6) Uani 1 d .
H11 H 0.6318 0.4424 0.5423 0.033 Uiso 1 calc R
C15 C 0.5855(4) 0.5757(3) 0.66980(18) 0.0345(7) Uani 1 d .
C13 C 0.7872(4) 0.1227(3) 0.43845(19) 0.0398(8) Uani 1 d .
H13A H 0.8684 0.0615 0.4475 0.060 Uiso 1 calc GR
H13B H 0.8046 0.1715 0.3892 0.060 Uiso 1 calc GR
H13C H 0.6927 0.0879 0.4385 0.060 Uiso 1 calc GR
C02 C 1.2527(4) 0.1123(3) 0.73139(18) 0.0320(7) Uani 1 d .
H02 H 1.2202 0.0768 0.7805 0.038 Uiso 1 calc R
C26 C 0.6654(4) 0.1853(3) 1.07743(18) 0.0327(7) Uani 1 d .
C14 C 0.7257(3) 0.5193(3) 0.65702(16) 0.0252(6) Uani 1 d .
C04 C 1.4516(4) 0.1569(3) 0.6395(2) 0.0346(7) Uani 1 d .
H04 H 1.5545 0.1519 0.6256 0.042 Uiso 1 calc R
C05 C 1.3498(4) 0.2166(3) 0.58854(19) 0.0342(7) Uani 1 d .
H05 H 1.3830 0.2524 0.5396 0.041 Uiso 1 calc R
C38 C 0.9840(4) -0.2763(3) 0.7689(2) 0.0413(8) Uani 1 d .
H38A H 1.0389 -0.2659 0.7200 0.062 Uiso 1 calc GR
H38B H 0.9033 -0.3259 0.7672 0.062 Uiso 1 calc GR
H38C H 1.0515 -0.3125 0.8090 0.062 Uiso 1 calc GR
C35 C 0.9195(4) -0.1601(3) 0.78531(17) 0.0300(7) Uani 1 d .
C42 C 0.8646(3) 0.4336(3) 0.85817(17) 0.0280(6) Uani 1 d .
C30 C 0.6283(4) 0.2016(3) 1.15840(19) 0.0431(8) Uani 1 d .
H30A H 0.7067 0.1611 1.1913 0.065 Uiso 1 calc GR
H30B H 0.5331 0.1701 1.1751 0.065 Uiso 1 calc GR
H30C H 0.6211 0.2842 1.1612 0.065 Uiso 1 calc GR
C22 C 0.9937(4) 0.5233(4) 0.6094(2) 0.0448(9) Uani 1 d .
H22A H 1.0643 0.5810 0.5903 0.067 Uiso 1 calc GR
H22B H 0.9857 0.4733 0.5717 0.067 Uiso 1 calc GR
H22C H 1.0289 0.4764 0.6568 0.067 Uiso 1 calc GR
C44 C 0.6647(5) 0.5396(4) 0.9281(3) 0.0634(13) Uani 1 d .
H44A H 0.6372 0.5900 0.8805 0.095 Uiso 1 calc GR
H44B H 0.6483 0.5832 0.9701 0.095 Uiso 1 calc GR
H44C H 0.6035 0.4737 0.9372 0.095 Uiso 1 calc GR
C16 C 0.5709(4) 0.6976(3) 0.6540(2) 0.0442(9) Uani 1 d .
H16 H 0.4783 0.7371 0.6654 0.053 Uiso 1 calc R
C18 C 0.8181(5) 0.7033(3) 0.6066(2) 0.0484(10) Uani 1 d .
H18 H 0.8960 0.7469 0.5827 0.058 Uiso 1 calc R
C20 C 0.4517(4) 0.5105(4) 0.6966(2) 0.0466(9) Uani 1 d .
H20A H 0.4517 0.4440 0.6705 0.070 Uiso 1 calc GR
H20B H 0.3610 0.5615 0.6852 0.070 Uiso 1 calc GR
H20C H 0.4553 0.4834 0.7514 0.070 Uiso 1 calc GR
C39 C 1.2095(4) 0.4423(3) 0.8801(2) 0.0399(8) Uani 1 d .
H39A H 1.1712 0.5209 0.8859 0.060 Uiso 1 calc GR
H39B H 1.3181 0.4386 0.8737 0.060 Uiso 1 calc GR
H39C H 1.1815 0.3879 0.9253 0.060 Uiso 1 calc GR
H99 H 0.605(4) 0.380(3) 0.8213(19) 0.035(9) Uiso 1 d .

loop_
_atom_site_aniso_label
_atom_site_aniso_U_11
_atom_site_aniso_U_22
_atom_site_aniso_U_33
_atom_site_aniso_U_23
_atom_site_aniso_U_13
_atom_site_aniso_U_12
Ta01 0.02324(8) 0.02151(8) 0.02251(7) 0.00017(5) 0.00029(5) -0.00173(5)
P01 0.0214(4) 0.0219(4) 0.0215(3) -0.0003(3) 0.0005(3) -0.0026(3)
C36 0.0302(16) 0.0279(16) 0.0244(14) -0.0048(13) -0.0020(12) -0.0023(13)
C34 0.0372(17) 0.0234(15) 0.0323(16) 0.0038(13) 0.0004(13) -0.0060(13)
C32 0.0220(14) 0.0249(15) 0.0255(14) 0.0007(12) -0.0034(11) -0.0014(11)
C25 0.0282(16) 0.0300(16) 0.0329(17) -0.0010(13) 0.0096(13) -0.0040(13)
N02 0.0248(12) 0.0229(12) 0.0219(12) 0.0014(10) 0.0006(9) -0.0016(10)
C10 0.0287(16) 0.0357(17) 0.0230(15) 0.0021(13) -0.0016(12) -0.0100(13)
C09 0.0251(15) 0.0351(17) 0.0264(15) -0.0050(13) 0.0030(12) -0.0088(13)
C03 0.0279(16) 0.0404(19) 0.0410(19) -0.0079(16) -0.0058(14) 0.0015(14)
C28 0.0291(16) 0.0258(15) 0.0255(15) 0.0031(12) 0.0017(12) -0.0015(12)
C37 0.0234(14) 0.0240(15) 0.0241(14) 0.0011(12) -0.0030(11) -0.0044(11)
C21 0.102(4) 0.031(2) 0.115(4) -0.005(2) -0.059(4) -0.005(2)
N01 0.0284(13) 0.0207(12) 0.0247(12) 0.0003(10) -0.0027(10) -0.0022(10)
C33 0.0282(16) 0.0289(16) 0.0283(15) 0.0016(13) 0.0024(12) -0.0040(13)
C07 0.0218(14) 0.0254(15) 0.0204(14) 0.0025(12) 0.0005(11) -0.0059(11)
C41 0.0305(16) 0.0246(15) 0.0282(15) -0.0021(13) -0.0029(12) -0.0047(12)
C01 0.0231(15) 0.0252(15) 0.0289(15) -0.0063(12) 0.0004(12) -0.0036(12)
C27 0.0345(17) 0.0329(17) 0.0265(15) 0.0029(13) -0.0032(13) -0.0025(14)
C24 0.0274(16) 0.0251(15) 0.0307(16) -0.0012(13) 0.0037(12) -0.0030(12)
C31 0.0255(16) 0.0391(18) 0.0280(16) 0.0047(14) -0.0012(12) 0.0002(13)
C40 0.0317(18) 0.048(2) 0.0386(18) -0.0126(16) 0.0005(14) -0.0092(15)
C19 0.0428(19) 0.0338(18) 0.0303(16) 0.0016(14) -0.0060(14) -0.0128(15)
C23 0.0272(15) 0.0210(14) 0.0254(15) 0.0015(12) 0.0034(12) -0.0012(12)
C08 0.0217(14) 0.0269(15) 0.0293(15) -0.0039(13) 0.0039(12) -0.0040(12)
C43 0.048(2) 0.0352(18) 0.0317(17) -0.0066(15) 0.0043(15) -0.0052(15)
C12 0.0228(14) 0.0253(15) 0.0245(14) 0.0010(12) 0.0001(11) -0.0080(12)
C29 0.0254(16) 0.0368(18) 0.0377(18) -0.0044(15) 0.0015(13) -0.0034(13)
C06 0.0257(15) 0.0314(16) 0.0316(16) -0.0019(13) 0.0002(12) -0.0050(13)
C17 0.064(3) 0.0301(19) 0.061(2) 0.0001(18) -0.039(2) -0.0053(18)
C11 0.0297(16) 0.0247(15) 0.0257(15) 0.0047(12) -0.0033(12) -0.0061(12)
C15 0.0380(18) 0.0348(18) 0.0303(16) -0.0045(14) -0.0044(14) -0.0017(14)
C13 0.0393(19) 0.053(2) 0.0288(17) -0.0137(16) -0.0030(14) 0.0010(16)
C02 0.0299(16) 0.0366(18) 0.0286(16) -0.0027(14) -0.0009(13) -0.0030(14)
C26 0.0396(18) 0.0285(16) 0.0270(16) 0.0006(13) 0.0053(13) -0.0013(14)
C14 0.0310(16) 0.0234(15) 0.0203(14) 0.0006(12) -0.0050(11) -0.0026(12)
C04 0.0236(15) 0.0352(18) 0.0460(19) -0.0089(15) 0.0032(14) -0.0060(13)
C05 0.0294(16) 0.0365(18) 0.0358(17) -0.0033(15) 0.0077(13) -0.0086(14)
C38 0.062(2) 0.0259(17) 0.0352(18) -0.0058(15) 0.0033(16) -0.0014(16)
C35 0.0366(17) 0.0238(15) 0.0290(16) -0.0021(13) -0.0048(13) -0.0023(13)
C42 0.0344(17) 0.0236(15) 0.0254(15) -0.0009(12) -0.0028(12) -0.0039(12)
C30 0.047(2) 0.050(2) 0.0292(17) -0.0025(16) 0.0046(15) 0.0005(17)
C22 0.0362(19) 0.053(2) 0.041(2) 0.0063(18) 0.0009(15) -0.0140(17)
C44 0.044(2) 0.078(3) 0.079(3) -0.050(3) 0.009(2) -0.005(2)
C16 0.051(2) 0.040(2) 0.042(2) -0.0118(17) -0.0173(17) 0.0141(17)
C18 0.063(3) 0.037(2) 0.044(2) 0.0116(17) -0.0186(18) -0.0236(19)
C20 0.0324(18) 0.055(2) 0.045(2) 0.0055(18) 0.0015(15) 0.0041(17)
C39 0.0353(18) 0.043(2) 0.044(2) -0.0101(16) -0.0076(15) -0.0050(15)

loop_
_atom_type_symbol
_atom_type_description
_atom_type_scat_dispersion_real
_atom_type_scat_dispersion_imag
_atom_type_scat_source
C C 0.0033 0.0016 'International Tables Vol C Tables 4.2.6.8 and 6.1.1.4'
H H 0.0000 0.0000 'International Tables Vol C Tables 4.2.6.8 and 6.1.1.4'
N N 0.0061 0.0033 'International Tables Vol C Tables 4.2.6.8 and 6.1.1.4'
P P 0.1023 0.0942 'International Tables Vol C Tables 4.2.6.8 and 6.1.1.4'
Ta Ta -0.7052 6.5227 'International Tables Vol C Tables 4.2.6.8 and 6.1.1.4'

loop_
_geom_angle_atom_site_label_1
_geom_angle_atom_site_label_2
_geom_angle_atom_site_label_3
_geom_angle
P01 Ta01 H99 148.8(11)
N02 Ta01 P01 73.52(7)
N02 Ta01 N01 130.27(10)
N02 Ta01 C41 111.96(11)
N02 Ta01 C42 110.61(11)
N02 Ta01 H99 93.2(11)
N01 Ta01 P01 74.84(7)
N01 Ta01 C41 106.14(11)
N01 Ta01 C42 119.01(11)
N01 Ta01 H99 94.6(11)
C41 Ta01 P01 91.36(9)
C41 Ta01 H99 119.8(11)
C42 Ta01 P01 126.57(9)
C42 Ta01 C41 36.13(12)
C42 Ta01 H99 84.3(11)
C37 P01 Ta01 100.94(10)
C37 P01 C07 108.86(13)
C37 P01 C01 106.49(14)
C07 P01 Ta01 96.51(10)
C07 P01 C01 105.72(14)
C01 P01 Ta01 136.29(10)
C37 C36 H36 119.1
C35 C36 H36 119.1
C35 C36 C37 121.8(3)
C33 C34 H34 118.9
C33 C34 C35 122.3(3)
C35 C34 H34 118.9
N02 C32 C37 119.6(3)
C33 C32 N02 122.7(3)
C33 C32 C37 117.7(3)
C24 C25 H25 118.7
C26 C25 H25 118.7
C26 C25 C24 122.7(3)
C32 N02 Ta01 131.41(19)
C32 N02 C23 117.3(2)
C23 N02 Ta01 110.39(18)
C09 C10 H10 118.8
C11 C10 H10 118.8
C11 C10 C09 122.4(3)
C10 C09 C13 121.3(3)
C08 C09 C10 117.5(3)
C08 C09 C13 121.2(3)
C02 C03 H03 119.8
C04 C03 H03 119.8
C04 C03 C02 120.4(3)
C27 C28 C31 120.0(3)
C27 C28 C23 118.8(3)
C23 C28 C31 121.3(3)
C36 C37 P01 126.4(2)
C36 C37 C32 120.4(3)
C32 C37 P01 113.1(2)
H21A C21 H21B 109.5
H21A C21 H21C 109.5
H21B C21 H21C 109.5
C17 C21 H21A 109.5
C17 C21 H21B 109.5
C17 C21 H21C 109.5
C12 N01 Ta01 125.28(19)
C12 N01 C14 117.0(2)
C14 N01 Ta01 117.63(18)
C34 C33 C32 120.6(3)
C34 C33 H33 119.7
C32 C33 H33 119.7
C08 C07 P01 125.1(2)
C08 C07 C12 120.4(3)
C12 C07 P01 114.4(2)
C40 C41 Ta01 150.0(2)
C42 C41 Ta01 70.88(19)
C42 C41 C40 138.8(3)
C06 C01 P01 120.9(2)
C06 C01 C02 119.3(3)
C02 C01 P01 119.6(2)
C28 C27 H27 119.1
C26 C27 C28 121.7(3)
C26 C27 H27 119.1
C25 C24 C23 118.2(3)
C25 C24 C29 120.6(3)
C23 C24 C29 121.2(3)
C28 C31 H31A 109.5
C28 C31 H31B 109.5
C28 C31 H31C 109.5
H31A C31 H31B 109.5
H31A C31 H31C 109.5
H31B C31 H31C 109.5
C41 C40 H40A 108.7
C41 C40 H40B 108.7
C41 C40 C39 114.3(3)
H40A C40 H40B 107.6
C39 C40 H40A 108.7
C39 C40 H40B 108.7
C14 C19 C22 120.0(3)
C18 C19 C14 118.8(3)
C18 C19 C22 121.2(3)
C28 C23 N02 118.5(3)
C28 C23 C24 120.5(3)
C24 C23 N02 121.0(3)
C09 C08 C07 121.5(3)
C09 C08 H08 119.2
C07 C08 H08 119.2
H43A C43 H43B 107.6
C42 C43 H43A 108.7
C42 C43 H43B 108.7
C44 C43 H43A 108.7
C44 C43 H43B 108.7
C44 C43 C42 114.1(3)
C07 C12 N01 119.9(3)
C07 C12 C11 118.0(3)
C11 C12 N01 122.1(3)
C24 C29 H29A 109.5
C24 C29 H29B 109.5
C24 C29 H29C 109.5
H29A C29 H29B 109.5
H29A C29 H29C 109.5
H29B C29 H29C 109.5
C01 C06 H06 119.9
C01 C06 C05 120.3(3)
C05 C06 H06 119.9
C16 C17 C21 120.8(4)
C16 C17 C18 118.7(3)
C18 C17 C21 120.6(4)
C10 C11 C12 120.2(3)
C10 C11 H11 119.9
C12 C11 H11 119.9
C14 C15 C16 117.9(3)
C14 C15 C20 122.2(3)
C16 C15 C20 119.9(3)
C09 C13 H13A 109.5
C09 C13 H13B 109.5
C09 C13 H13C 109.5
H13A C13 H13B 109.5
H13A C13 H13C 109.5
H13B C13 H13C 109.5
C03 C02 C01 120.0(3)
C03 C02 H02 120.0
C01 C02 H02 120.0
C25 C26 C27 118.0(3)
C25 C26 C30 121.1(3)
C27 C26 C30 120.9(3)
C19 C14 N01 118.1(3)
C15 C14 N01 122.0(3)
C15 C14 C19 119.9(3)
C03 C04 H04 120.0
C03 C04 C05 119.9(3)
C05 C04 H04 120.0
C06 C05 H05 120.0
C04 C05 C06 120.1(3)
C04 C05 H05 120.0
H38A C38 H38B 109.5
H38A C38 H38C 109.5
H38B C38 H38C 109.5
C35 C38 H38A 109.5
C35 C38 H38B 109.5
C35 C38 H38C 109.5
C36 C35 C34 117.1(3)
C36 C35 C38 121.9(3)
C34 C35 C38 120.9(3)
C41 C42 Ta01 72.98(19)
C41 C42 C43 141.3(3)
C43 C42 Ta01 145.3(2)
C26 C30 H30A 109.5
C26 C30 H30B 109.5
C26 C30 H30C 109.5
H30A C30 H30B 109.5
H30A C30 H30C 109.5
H30B C30 H30C 109.5
C19 C22 H22A 109.5
C19 C22 H22B 109.5
C19 C22 H22C 109.5
H22A C22 H22B 109.5
H22A C22 H22C 109.5
H22B C22 H22C 109.5
C43 C44 H44A 109.5
C43 C44 H44B 109.5
C43 C44 H44C 109.5
H44A C44 H44B 109.5
H44A C44 H44C 109.5
H44B C44 H44C 109.5
C17 C16 C15 122.5(4)
C17 C16 H16 118.8
C15 C16 H16 118.8
C19 C18 H18 118.9
C17 C18 C19 122.1(4)
C17 C18 H18 118.9
C15 C20 H20A 109.5
C15 C20 H20B 109.5
C15 C20 H20C 109.5
H20A C20 H20B 109.5
H20A C20 H20C 109.5
H20B C20 H20C 109.5
C40 C39 H39A 109.5
C40 C39 H39B 109.5
C40 C39 H39C 109.5
H39A C39 H39B 109.5
H39A C39 H39C 109.5
H39B C39 H39C 109.5

loop_
_geom_bond_atom_site_label_1
_geom_bond_atom_site_label_2
_geom_bond_distance
Ta01 P01 2.6470(10)
Ta01 N02 2.037(2)
Ta01 N01 2.041(2)
Ta01 C41 2.109(3)
Ta01 C42 2.084(3)
Ta01 H99 1.82(3)
P01 C37 1.804(3)
P01 C07 1.811(3)
P01 C01 1.822(3)
C36 H36 0.9500
C36 C37 1.398(4)
C36 C35 1.387(4)
C34 H34 0.9500
C34 C33 1.379(5)
C34 C35 1.401(5)
C32 N02 1.406(4)
C32 C37 1.410(4)
C32 C33 1.403(4)
C25 H25 0.9500
C25 C24 1.389(4)
C25 C26 1.387(5)
N02 C23 1.450(4)
C10 H10 0.9500
C10 C09 1.392(5)
C10 C11 1.385(4)
C09 C08 1.386(4)
C09 C13 1.517(4)
C03 H03 0.9500
C03 C02 1.392(5)
C03 C04 1.381(5)
C28 C27 1.396(4)
C28 C31 1.513(4)
C28 C23 1.406(4)
C21 H21A 0.9800
C21 H21B 0.9800
C21 H21C 0.9800
C21 C17 1.514(5)
N01 C12 1.410(4)
N01 C14 1.438(4)
C33 H33 0.9500
C07 C08 1.403(4)
C07 C12 1.405(4)
C41 C40 1.505(4)
C41 C42 1.300(5)
C01 C06 1.391(4)
C01 C02 1.393(4)
C27 H27 0.9500
C27 C26 1.391(5)
C24 C23 1.406(4)
C24 C29 1.505(4)
C31 H31A 0.9800
C31 H31B 0.9800
C31 H31C 0.9800
C40 H40A 0.9900
C40 H40B 0.9900
C40 C39 1.524(5)
C19 C14 1.408(5)
C19 C22 1.511(5)
C19 C18 1.387(5)
C08 H08 0.9500
C43 H43A 0.9900
C43 H43B 0.9900
C43 C42 1.497(4)
C43 C44 1.493(5)
C12 C11 1.405(4)
C29 H29A 0.9800
C29 H29B 0.9800
C29 H29C 0.9800
C06 H06 0.9500
C06 C05 1.393(4)
C17 C16 1.356(6)
C17 C18 1.377(6)
C11 H11 0.9500
C15 C14 1.403(5)
C15 C16 1.411(5)
C15 C20 1.505(5)
C13 H13A 0.9800
C13 H13B 0.9800
C13 H13C 0.9800
C02 H02 0.9500
C26 C30 1.513(5)
C04 H04 0.9500
C04 C05 1.384(5)
C05 H05 0.9500
C38 H38A 0.9800
C38 H38B 0.9800
C38 H38C 0.9800
C38 C35 1.510(5)
C30 H30A 0.9800
C30 H30B 0.9800
C30 H30C 0.9800
C22 H22A 0.9800
C22 H22B 0.9800
C22 H22C 0.9800
C44 H44A 0.9800
C44 H44B 0.9800
C44 H44C 0.9800
C16 H16 0.9500
C18 H18 0.9500
C20 H20A 0.9800
C20 H20B 0.9800
C20 H20C 0.9800
C39 H39A 0.9800
C39 H39B 0.9800
C39 H39C 0.9800

loop_
_geom_torsion_atom_site_label_1
_geom_torsion_atom_site_label_2
_geom_torsion_atom_site_label_3
_geom_torsion_atom_site_label_4
_geom_torsion
Ta01 P01 C37 C36 177.7(2)
Ta01 P01 C37 C32 -5.9(2)
Ta01 P01 C07 C08 -161.9(2)
Ta01 P01 C07 C12 20.2(2)
Ta01 P01 C01 C06 -94.4(3)
Ta01 P01 C01 C02 80.6(3)
Ta01 N02 C23 C28 -89.9(3)
Ta01 N02 C23 C24 90.0(3)
Ta01 N01 C12 C07 -24.0(4)
Ta01 N01 C12 C11 155.3(2)
Ta01 N01 C14 C19 101.4(3)
Ta01 N01 C14 C15 -78.5(3)
Ta01 C41 C40 C39 -151.3(4)
Ta01 C41 C42 C43 173.3(5)
P01 Ta01 N02 C32 -12.6(2)
P01 Ta01 N02 C23 155.79(19)
P01 Ta01 N01 C12 28.2(2)
P01 Ta01 N01 C14 -148.2(2)
P01 Ta01 C41 C40 4.6(5)
P01 Ta01 C41 C42 -168.01(18)
P01 Ta01 C42 C41 15.0(2)
P01 Ta01 C42 C43 -157.6(4)
P01 C07 C08 C09 -177.5(2)
P01 C07 C12 N01 -4.5(3)
P01 C07 C12 C11 176.2(2)
P01 C01 C06 C05 175.5(2)
P01 C01 C02 C03 -175.8(3)
C32 N02 C23 C28 80.3(3)
C32 N02 C23 C24 -99.8(3)
C25 C24 C23 N02 -175.5(3)
C25 C24 C23 C28 4.3(5)
N02 Ta01 P01 C37 8.10(11)
N02 Ta01 P01 C07 118.79(12)
N02 Ta01 P01 C01 -120.27(16)
N02 Ta01 N01 C12 -23.8(3)
N02 Ta01 N01 C14 159.73(19)
N02 Ta01 C41 C40 77.3(5)
N02 Ta01 C41 C42 -95.3(2)
N02 Ta01 C42 C41 99.34(19)
N02 Ta01 C42 C43 -73.3(4)
N02 C32 C37 P01 -1.3(3)
N02 C32 C37 C36 175.3(3)
N02 C32 C33 C34 -176.4(3)
C10 C09 C08 C07 1.1(4)
C09 C10 C11 C12 -0.6(5)
C03 C04 C05 C06 0.2(5)
C28 C27 C26 C25 2.6(5)
C28 C27 C26 C30 -176.7(3)
C37 P01 C07 C08 -58.0(3)
C37 P01 C07 C12 124.2(2)
C37 P01 C01 C06 139.0(2)
C37 P01 C01 C02 -46.0(3)
C37 C36 C35 C34 1.4(4)
C37 C36 C35 C38 -175.5(3)
C37 C32 N02 Ta01 12.8(4)
C37 C32 N02 C23 -154.9(3)
C37 C32 C33 C34 2.1(4)
C21 C17 C16 C15 -179.9(4)
C21 C17 C18 C19 176.8(4)
N01 Ta01 P01 C37 -133.03(12)
N01 Ta01 P01 C07 -22.33(12)
N01 Ta01 P01 C01 98.61(16)
N01 Ta01 N02 C32 40.0(3)
N01 Ta01 N02 C23 -151.65(18)
N01 Ta01 C41 C40 -70.0(5)
N01 Ta01 C41 C42 117.38(19)
N01 Ta01 C42 C41 -77.3(2)
N01 Ta01 C42 C43 110.1(4)
N01 C12 C11 C10 -177.4(3)
C33 C34 C35 C36 -2.5(5)
C33 C34 C35 C38 174.4(3)
C33 C32 N02 Ta01 -168.8(2)
C33 C32 N02 C23 23.5(4)
C33 C32 C37 P01 -179.8(2)
C33 C32 C37 C36 -3.2(4)
C07 P01 C37 C36 76.9(3)
C07 P01 C37 C32 -106.7(2)
C07 P01 C01 C06 23.3(3)
C07 P01 C01 C02 -161.7(2)
C07 C12 C11 C10 1.9(4)
C41 Ta01 P01 C37 120.62(12)
C41 Ta01 P01 C07 -128.68(12)
C41 Ta01 P01 C01 -7.75(17)
C41 Ta01 N02 C32 -97.2(3)
C41 Ta01 N02 C23 71.1(2)
C41 Ta01 N01 C12 115.2(2)
C41 Ta01 N01 C14 -61.2(2)
C41 Ta01 C42 C43 -172.6(5)
C01 P01 C37 C36 -36.7(3)
C01 P01 C37 C32 139.7(2)
C01 P01 C07 C08 56.1(3)
C01 P01 C07 C12 -121.7(2)
C01 C06 C05 C04 -0.2(5)
C27 C28 C23 N02 176.0(3)
C27 C28 C23 C24 -3.8(5)
C24 C25 C26 C27 -2.0(5)
C24 C25 C26 C30 177.3(3)
C31 C28 C27 C26 -179.7(3)
C31 C28 C23 N02 -3.9(4)
C31 C28 C23 C24 176.2(3)
C40 C41 C42 Ta01 -174.4(4)
C40 C41 C42 C43 -1.1(8)
C23 C28 C27 C26 0.3(5)
C08 C07 C12 N01 177.6(3)
C08 C07 C12 C11 -1.7(4)
C12 N01 C14 C19 -75.4(3)
C12 N01 C14 C15 104.7(3)
C12 C07 C08 C09 0.2(4)
C29 C24 C23 N02 6.7(4)
C29 C24 C23 C28 -173.4(3)
C06 C01 C02 C03 -0.7(5)
C11 C10 C09 C08 -0.9(4)
C11 C10 C09 C13 179.5(3)
C13 C09 C08 C07 -179.3(3)
C02 C03 C04 C05 -0.4(5)
C02 C01 C06 C05 0.5(5)
C26 C25 C24 C23 -1.4(5)
C26 C25 C24 C29 176.4(3)
C14 N01 C12 C07 152.5(3)
C14 N01 C12 C11 -28.2(4)
C14 C19 C18 C17 2.2(5)
C14 C15 C16 C17 3.9(5)
C04 C03 C02 C01 0.6(5)
C35 C36 C37 P01 177.6(2)
C35 C36 C37 C32 1.4(4)
C35 C34 C33 C32 0.8(5)
C42 Ta01 P01 C37 111.85(14)
C42 Ta01 P01 C07 -137.46(14)
C42 Ta01 P01 C01 -16.52(18)
C42 Ta01 N02 C32 -136.1(2)
C42 Ta01 N02 C23 32.2(2)
C42 Ta01 N01 C12 152.0(2)
C42 Ta01 N01 C14 -24.4(2)
C42 Ta01 C41 C40 172.6(6)
C42 C41 C40 C39 18.0(6)
C22 C19 C14 N01 0.6(4)
C22 C19 C14 C15 -179.5(3)
C22 C19 C18 C17 -176.4(3)
C44 C43 C42 Ta01 -30.8(6)
C44 C43 C42 C41 160.6(4)
C16 C17 C18 C19 -3.2(6)
C16 C15 C14 N01 175.0(3)
C16 C15 C14 C19 -4.8(4)
C18 C19 C14 N01 -177.9(3)
C18 C19 C14 C15 2.0(5)
C18 C17 C16 C15 0.1(6)
C20 C15 C14 N01 -7.3(5)
C20 C15 C14 C19 172.8(3)
C20 C15 C16 C17 -173.8(3)
